data_2234947
loop_
_publ_author_name
'Gowda, B. Thimme'
'Foro, Sabine'
'Chaithanya, U.'

_publ_section_title
;
 <i>N</i>-(3-Chloro-2-methylphenyl)succinamic acid
;
_journal_coeditor_code BT5924
_journal_issue 6
_journal_name_full 'Acta Crystallographica Section E'
_journal_page_first o1869
_journal_paper_doi 10.1107/S1600536812022763
_journal_volume 68
_journal_year 2012
_chemical_formula_iupac 'C11 H12 Cl N O3'
_chemical_formula_moiety 'C11 H12 Cl N O3'
_chemical_formula_sum 'C11 H12 Cl N O3'
_chemical_formula_weight 241.67
_chemical_name_systematic
;
<i>N</i>-(3-Chloro-2-methylphenyl)succinamic acid
;
_space_group_IT_number 2
_symmetry_cell_setting triclinic
_symmetry_space_group_name_Hall '-P 1'
_symmetry_space_group_name_H-M 'P -1'
_atom_sites_solution_hydrogens geom
_atom_sites_solution_primary direct
_atom_sites_solution_secondary difmap
_audit_creation_method SHELXL-97
_cell_angle_alpha 87.240(10)
_cell_angle_beta 83.950(10)
_cell_angle_gamma 88.28(2)
_cell_formula_units_Z 2
_cell_length_a 4.7672(9)
_cell_length_b 6.2970(10)
_cell_length_c 19.135(3)
_cell_measurement_reflns_used 1394
_cell_measurement_temperature 293(2)
_cell_measurement_theta_max 27.87
_cell_measurement_theta_min 3.23
_cell_volume 570.37(17)
_computing_cell_refinement
;
CrysAlis RED (Oxford Diffraction, 2009)
;
_computing_data_collection
;
CrysAlis CCD (Oxford Diffraction, 2009)
;
_computing_data_reduction
;
CrysAlis RED (Oxford Diffraction, 2009)
;
_computing_molecular_graphics 'PLATON (Spek, 2009)'
_computing_publication_material 'SHELXL97 (Sheldrick, 2008)'
_computing_structure_refinement 'SHELXL97 (Sheldrick, 2008)'
_computing_structure_solution 'SHELXS97 (Sheldrick, 2008)'
_diffrn_ambient_temperature 293(2)
_diffrn_measured_fraction_theta_full 0.989
_diffrn_measured_fraction_theta_max 0.989
_diffrn_measurement_device_type
;
Oxford Diffraction Xcalibur diffractometer
with a Sapphire CCD detector
;
_diffrn_measurement_method
;
Rotation method data acquisition using omega and phi
;
_diffrn_radiation_monochromator graphite
_diffrn_radiation_source 'fine-focus sealed tube'
_diffrn_radiation_type MoK\a
_diffrn_radiation_wavelength 0.71073
_diffrn_reflns_av_R_equivalents 0.0134
_diffrn_reflns_av_sigmaI/netI 0.0232
_diffrn_reflns_limit_h_max 5
_diffrn_reflns_limit_h_min -5
_diffrn_reflns_limit_k_max 7
_diffrn_reflns_limit_k_min -7
_diffrn_reflns_limit_l_max 22
_diffrn_reflns_limit_l_min -22
_diffrn_reflns_number 3270
_diffrn_reflns_theta_full 25.35
_diffrn_reflns_theta_max 25.35
_diffrn_reflns_theta_min 3.22
_diffrn_standards_decay_% 0
_diffrn_standards_number 0
_exptl_absorpt_coefficient_mu 0.326
_exptl_absorpt_correction_T_max 0.9935
_exptl_absorpt_correction_T_min 0.8807
_exptl_absorpt_correction_type multi-scan
_exptl_absorpt_process_details
;
(CrysAlis RED; Oxford Diffraction, 2009)
;
_exptl_crystal_colour colourless
_exptl_crystal_density_diffrn 1.407
_exptl_crystal_density_method 'not measured'
_exptl_crystal_description plate
_exptl_crystal_F_000 252
_exptl_crystal_size_max 0.40
_exptl_crystal_size_mid 0.20
_exptl_crystal_size_min 0.02
_refine_diff_density_max 0.288
_refine_diff_density_min -0.237
_refine_ls_extinction_method none
_refine_ls_goodness_of_fit_ref 1.197
_refine_ls_hydrogen_treatment mixed
_refine_ls_matrix_type full
_refine_ls_number_parameters 152
_refine_ls_number_reflns 2072
_refine_ls_number_restraints 2
_refine_ls_restrained_S_all 1.197
_refine_ls_R_factor_all 0.0914
_refine_ls_R_factor_gt 0.0641
_refine_ls_shift/su_max 0.004
_refine_ls_shift/su_mean 0.000
_refine_ls_structure_factor_coef Fsqd
_refine_ls_weighting_details 'calc w=1/[\s^2^(Fo^2^)+(0.0209P)^2^+0.6764P] where P=(Fo^2^+2Fc^2^)/3'
_refine_ls_weighting_scheme calc
_refine_ls_wR_factor_gt 0.1136
_refine_ls_wR_factor_ref 0.1270
_reflns_number_gt 1578
_reflns_number_total 2072
_reflns_threshold_expression I>2\s(I)
_cod_data_source_file bt5924.cif
_cod_data_source_block I
_cod_database_code 2234947
_cod_database_fobs_code 2234947

loop_
_symmetry_equiv_pos_as_xyz
'x, y, z'
'-x, -y, -z'

loop_
_atom_site_type_symbol
_atom_site_label
_atom_site_fract_x
_atom_site_fract_y
_atom_site_fract_z
_atom_site_U_iso_or_equiv
_atom_site_adp_type
_atom_site_calc_flag
_atom_site_refinement_flags
_atom_site_occupancy
_atom_site_symmetry_multiplicity
Cl Cl1 0.7008(3) 1.2310(2) 0.02839(6) 0.0864(4) Uani d . 1 1
O O1 0.0716(4) 0.7206(4) 0.30679(13) 0.0603(7) Uani d . 1 1
O O2 0.5808(6) 0.1513(5) 0.42666(16) 0.0873(11) Uani d . 1 1
O O3 0.2228(7) 0.1937(5) 0.50625(15) 0.0877(11) Uani d D 1 1
H H3O 0.286(10) 0.084(5) 0.525(2) 0.105 Uiso d D 1 1
N N1 0.5099(5) 0.8278(4) 0.26805(14) 0.0415(7) Uani d D 1 1
H H1N 0.682(4) 0.810(5) 0.2711(17) 0.050 Uiso d D 1 1
C C1 0.4362(6) 0.9970(5) 0.22052(16) 0.0393(7) Uani d . 1 1
C C2 0.5859(6) 1.0149(5) 0.15377(16) 0.0406(8) Uani d . 1 1
C C3 0.5154(7) 1.1899(6) 0.11106(18) 0.0514(9) Uani d . 1 1
C C4 0.3030(8) 1.3342(6) 0.1311(2) 0.0613(10) Uani d . 1 1
H H4 0.2607 1.4479 0.1009 0.074 Uiso calc R 1 1
C C5 0.1540(8) 1.3084(6) 0.1963(2) 0.0607(10) Uani d . 1 1
H H5 0.0081 1.4037 0.2101 0.073 Uiso calc R 1 1
C C6 0.2212(7) 1.1408(5) 0.24147(18) 0.0492(9) Uani d . 1 1
H H6 0.1222 1.1245 0.2859 0.059 Uiso calc R 1 1
C C7 0.3272(6) 0.7039(5) 0.30781(16) 0.0396(7) Uani d . 1 1
C C8 0.4613(6) 0.5332(5) 0.35262(17) 0.0442(8) Uani d . 1 1
H H8A 0.5407 0.4215 0.3228 0.053 Uiso calc R 1 1
H H8B 0.6147 0.5938 0.3739 0.053 Uiso calc R 1 1
C C9 0.2546(7) 0.4374(5) 0.40990(17) 0.0468(8) Uani d . 1 1
H H9A 0.1956 0.5453 0.4433 0.056 Uiso calc R 1 1
H H9B 0.0886 0.3960 0.3891 0.056 Uiso calc R 1 1
C C10 0.3694(6) 0.2483(5) 0.44866(17) 0.0437(8) Uani d . 1 1
C C11 0.8049(7) 0.8513(6) 0.12881(19) 0.0561(10) Uani d . 1 1
H H11A 0.9893 0.9016 0.1341 0.067 Uiso calc R 1 1
H H11B 0.7911 0.8271 0.0801 0.067 Uiso calc R 1 1
H H11C 0.7743 0.7208 0.1562 0.067 Uiso calc R 1 1

loop_
_atom_site_aniso_label
_atom_site_aniso_U_11
_atom_site_aniso_U_22
_atom_site_aniso_U_33
_atom_site_aniso_U_12
_atom_site_aniso_U_13
_atom_site_aniso_U_23
Cl1 0.0936(8) 0.0975(9) 0.0604(6) 0.0060(7) 0.0040(6) 0.0424(6)
O1 0.0262(11) 0.0745(17) 0.0765(17) 0.0014(11) -0.0078(11) 0.0376(14)
O2 0.0694(18) 0.087(2) 0.090(2) 0.0396(16) 0.0279(16) 0.0509(17)
O3 0.095(2) 0.081(2) 0.0711(19) 0.0421(17) 0.0320(16) 0.0445(16)
N1 0.0246(12) 0.0503(16) 0.0477(15) 0.0015(12) -0.0063(12) 0.0195(13)
C1 0.0326(16) 0.0368(17) 0.0493(19) -0.0006(13) -0.0128(14) 0.0105(14)
C2 0.0360(16) 0.0434(18) 0.0427(18) -0.0029(14) -0.0102(14) 0.0102(14)
C3 0.051(2) 0.052(2) 0.050(2) -0.0023(17) -0.0102(16) 0.0185(17)
C4 0.066(2) 0.048(2) 0.069(3) 0.0076(19) -0.019(2) 0.0244(19)
C5 0.065(2) 0.042(2) 0.075(3) 0.0200(18) -0.014(2) 0.0042(19)
C6 0.0474(19) 0.0468(19) 0.052(2) 0.0069(16) -0.0061(16) 0.0051(16)
C7 0.0284(16) 0.0479(19) 0.0415(17) 0.0030(13) -0.0059(13) 0.0110(14)
C8 0.0305(16) 0.0520(19) 0.0481(19) 0.0028(14) -0.0067(14) 0.0200(16)
C9 0.0398(17) 0.050(2) 0.0474(19) 0.0075(15) 0.0019(15) 0.0169(16)
C10 0.0350(17) 0.0481(19) 0.0450(18) 0.0026(14) 0.0019(14) 0.0148(15)
C11 0.050(2) 0.063(2) 0.052(2) 0.0112(18) 0.0030(17) 0.0125(18)

loop_
_atom_type_symbol
_atom_type_description
_atom_type_scat_dispersion_real
_atom_type_scat_dispersion_imag
_atom_type_scat_source
C C 0.0033 0.0016 'International Tables Vol C Tables 4.2.6.8 and 6.1.1.4'
H H 0.0000 0.0000 'International Tables Vol C Tables 4.2.6.8 and 6.1.1.4'
Cl Cl 0.1484 0.1585 'International Tables Vol C Tables 4.2.6.8 and 6.1.1.4'
N N 0.0061 0.0033 'International Tables Vol C Tables 4.2.6.8 and 6.1.1.4'
O O 0.0106 0.0060 'International Tables Vol C Tables 4.2.6.8 and 6.1.1.4'

loop_
_geom_angle_atom_site_label_1
_geom_angle_atom_site_label_2
_geom_angle_atom_site_label_3
_geom_angle
C10 O3 H3O 112(3)
C7 N1 C1 125.5(2)
C7 N1 H1N 119(2)
C1 N1 H1N 115(2)
C6 C1 C2 121.4(3)
C6 C1 N1 119.7(3)
C2 C1 N1 118.8(3)
C3 C2 C1 116.3(3)
C3 C2 C11 121.9(3)
C1 C2 C11 121.7(3)
C4 C3 C2 122.9(3)
C4 C3 Cl1 117.6(3)
C2 C3 Cl1 119.5(3)
C5 C4 C3 119.3(3)
C5 C4 H4 120.3
C3 C4 H4 120.3
C4 C5 C6 120.0(3)
C4 C5 H5 120.0
C6 C5 H5 120.0
C5 C6 C1 120.0(3)
C5 C6 H6 120.0
C1 C6 H6 120.0
O1 C7 N1 123.3(3)
O1 C7 C8 121.8(3)
N1 C7 C8 114.8(2)
C9 C8 C7 112.7(2)
C9 C8 H8A 109.0
C7 C8 H8A 109.0
C9 C8 H8B 109.0
C7 C8 H8B 109.0
H8A C8 H8B 107.8
C10 C9 C8 114.1(3)
C10 C9 H9A 108.7
C8 C9 H9A 108.7
C10 C9 H9B 108.7
C8 C9 H9B 108.7
H9A C9 H9B 107.6
O2 C10 O3 122.5(3)
O2 C10 C9 122.8(3)
O3 C10 C9 114.7(3)
C2 C11 H11A 109.5
C2 C11 H11B 109.5
H11A C11 H11B 109.5
C2 C11 H11C 109.5
H11A C11 H11C 109.5
H11B C11 H11C 109.5

loop_
_geom_bond_atom_site_label_1
_geom_bond_atom_site_label_2
_geom_bond_distance
Cl1 C3 1.741(4)
O1 C7 1.222(3)
O2 C10 1.210(4)
O3 C10 1.279(4)
O3 H3O 0.831(19)
N1 C7 1.338(4)
N1 C1 1.427(4)
N1 H1N 0.834(18)
C1 C6 1.387(4)
C1 C2 1.397(4)
C2 C3 1.394(4)
C2 C11 1.503(4)
C3 C4 1.376(5)
C4 C5 1.374(5)
C4 H4 0.9300
C5 C6 1.383(5)
C5 H5 0.9300
C6 H6 0.9300
C7 C8 1.512(4)
C8 C9 1.510(4)
C8 H8A 0.9700
C8 H8B 0.9700
C9 C10 1.493(4)
C9 H9A 0.9700
C9 H9B 0.9700
C11 H11A 0.9600
C11 H11B 0.9600
C11 H11C 0.9600

loop_
_geom_hbond_atom_site_label_D
_geom_hbond_atom_site_label_H
_geom_hbond_atom_site_label_A
_geom_hbond_site_symmetry_A
_geom_hbond_distance_DH
_geom_hbond_distance_HA
_geom_hbond_distance_DA
_geom_hbond_angle_DHA
O3 H3O O2 2_656 0.831(19) 1.84(2) 2.666(3) 176(5)
N1 H1N O1 1_655 0.834(18) 2.10(2) 2.905(3) 163(3)

loop_
_geom_torsion_atom_site_label_1
_geom_torsion_atom_site_label_2
_geom_torsion_atom_site_label_3
_geom_torsion_atom_site_label_4
_geom_torsion
C7 N1 C1 C6 45.2(5)
C7 N1 C1 C2 -135.5(3)
C6 C1 C2 C3 2.8(5)
N1 C1 C2 C3 -176.5(3)
C6 C1 C2 C11 -175.6(3)
N1 C1 C2 C11 5.1(5)
C1 C2 C3 C4 -2.7(5)
C11 C2 C3 C4 175.7(4)
C1 C2 C3 Cl1 177.4(2)
C11 C2 C3 Cl1 -4.2(5)
C2 C3 C4 C5 0.8(6)
Cl1 C3 C4 C5 -179.3(3)
C3 C4 C5 C6 1.0(6)
C4 C5 C6 C1 -0.9(6)
C2 C1 C6 C5 -1.1(5)
N1 C1 C6 C5 178.2(3)
C1 N1 C7 O1 1.3(6)
C1 N1 C7 C8 178.8(3)
O1 C7 C8 C9 -17.7(5)
N1 C7 C8 C9 164.6(3)
C7 C8 C9 C10 171.9(3)
C8 C9 C10 O2 -16.0(5)
C8 C9 C10 O3 165.6(3)

loop_
_cod_related_entry_id
_cod_related_entry_database
_cod_related_entry_code
1 ChemSpider 692953
